data_2229052
loop_
_publ_author_name
'Ramathilagam, C.'
'Saravanan, V.'
'Mohanakrishnan, A. K.'
'Chakkaravarthi, G.'
'Umarani, P. R.'
'Manivannan, V.'

_publ_section_title
;
 Ethyl
 1-benzenesulfonyl-2-[(<i>E</i>)-2-(2-methylphenyl)ethenyl]indole-3-carboxylate
;
_journal_coeditor_code GK2338
_journal_issue 2
_journal_name_full 'Acta Crystallographica Section E'
_journal_page_first o448
_journal_paper_doi 10.1107/S1600536811001863
_journal_volume 67
_journal_year 2011
_chemical_formula_iupac 'C26 H23 N O4 S'
_chemical_formula_moiety 'C26 H23 N O4 S'
_chemical_formula_sum 'C26 H23 N O4 S'
_chemical_formula_weight 445.51
_chemical_name_systematic
;
Ethyl
1-benzenesulfonyl-2-[(<i>E</i>)-2-(2-methylphenyl)ethenyl]indole-3-carboxylate
;
_space_group_IT_number 14
_symmetry_cell_setting monoclinic
_symmetry_space_group_name_Hall '-P 2yn'
_symmetry_space_group_name_H-M 'P 1 21/n 1'
_atom_sites_solution_hydrogens geom
_atom_sites_solution_primary direct
_atom_sites_solution_secondary difmap
_audit_creation_method SHELXL-97
_cell_angle_alpha 90.00
_cell_angle_beta 92.9020(10)
_cell_angle_gamma 90.00
_cell_formula_units_Z 4
_cell_length_a 10.4248(4)
_cell_length_b 8.3629(3)
_cell_length_c 25.2284(11)
_cell_measurement_reflns_used 31039
_cell_measurement_temperature 295(2)
_cell_measurement_theta_max 31.4
_cell_measurement_theta_min 2.1
_cell_volume 2196.63(15)
_computing_cell_refinement '<i>SAINT</i> (Bruker, 2004)'
_computing_data_collection '<i>APEX2</i> (Bruker, 2004)'
_computing_data_reduction '<i>SAINT</i> (Bruker, 2004)'
_computing_molecular_graphics '<i>PLATON</i> (Spek, 2009)'
_computing_publication_material '<i>SHELXL97</i> (Sheldrick, 2008)'
_computing_structure_refinement '<i>SHELXL97</i> (Sheldrick, 2008)'
_computing_structure_solution '<i>SHELXS97</i> (Sheldrick, 2008)'
_diffrn_ambient_temperature 295(2)
_diffrn_measured_fraction_theta_full 1.000
_diffrn_measured_fraction_theta_max 1.000
_diffrn_measurement_device_type 'Bruker Kappa APEXII'
_diffrn_measurement_method '\w and \f'
_diffrn_radiation_monochromator graphite
_diffrn_radiation_source 'fine-focus sealed tube'
_diffrn_radiation_type MoK\a
_diffrn_radiation_wavelength 0.71073
_diffrn_reflns_av_R_equivalents 0.0289
_diffrn_reflns_av_sigmaI/netI 0.0245
_diffrn_reflns_limit_h_max 13
_diffrn_reflns_limit_h_min -12
_diffrn_reflns_limit_k_max 10
_diffrn_reflns_limit_k_min -10
_diffrn_reflns_limit_l_max 32
_diffrn_reflns_limit_l_min -32
_diffrn_reflns_number 22952
_diffrn_reflns_theta_full 27.10
_diffrn_reflns_theta_max 27.10
_diffrn_reflns_theta_min 2.08
_diffrn_standards_interval_time 0
_diffrn_standards_number 0
_exptl_absorpt_coefficient_mu 0.181
_exptl_absorpt_correction_T_max 0.968
_exptl_absorpt_correction_T_min 0.958
_exptl_absorpt_correction_type multi-scan
_exptl_absorpt_process_details '(SADABS; Sheldrick, 1996)'
_exptl_crystal_colour yellow
_exptl_crystal_density_diffrn 1.347
_exptl_crystal_density_method 'not measured'
_exptl_crystal_description block
_exptl_crystal_F_000 936
_exptl_crystal_size_max 0.24
_exptl_crystal_size_mid 0.20
_exptl_crystal_size_min 0.18
_refine_diff_density_max 0.251
_refine_diff_density_min -0.279
_refine_ls_extinction_method none
_refine_ls_goodness_of_fit_ref 1.028
_refine_ls_hydrogen_treatment constr
_refine_ls_matrix_type full
_refine_ls_number_parameters 291
_refine_ls_number_reflns 4848
_refine_ls_number_restraints 0
_refine_ls_restrained_S_all 1.028
_refine_ls_R_factor_all 0.0630
_refine_ls_R_factor_gt 0.0422
_refine_ls_shift/su_max 0.000
_refine_ls_shift/su_mean 0.000
_refine_ls_structure_factor_coef Fsqd
_refine_ls_weighting_details 'calc w=1/[\s^2^(Fo^2^)+(0.0499P)^2^+0.6907P] where P=(Fo^2^+2Fc^2^)/3'
_refine_ls_weighting_scheme calc
_refine_ls_wR_factor_gt 0.1041
_refine_ls_wR_factor_ref 0.1172
_reflns_number_gt 3551
_reflns_number_total 4848
_reflns_threshold_expression I>2sigma(I)
_cod_data_source_file gk2338.cif
_cod_data_source_block I
_cod_original_sg_symbol_H-M 'P 21/n'
_cod_database_code 2229052
_cod_database_fobs_code 2229052

loop_
_symmetry_equiv_pos_as_xyz
'x, y, z'
'-x+1/2, y+1/2, -z+1/2'
'-x, -y, -z'
'x-1/2, -y-1/2, z-1/2'

loop_
_atom_site_type_symbol
_atom_site_label
_atom_site_fract_x
_atom_site_fract_y
_atom_site_fract_z
_atom_site_U_iso_or_equiv
_atom_site_adp_type
_atom_site_calc_flag
_atom_site_refinement_flags
_atom_site_occupancy
_atom_site_disorder_assembly
_atom_site_disorder_group
C C1 0.29596(16) 0.5477(2) 0.13482(7) 0.0434(4) Uani d . 1 . .
C C2 0.33149(19) 0.4055(2) 0.11194(7) 0.0516(4) Uani d . 1 . .
H H2 0.3705 0.4051 0.0796 0.062 Uiso calc R 1 . .
C C3 0.3082(2) 0.2640(2) 0.13788(8) 0.0563(5) Uani d . 1 . .
H H3 0.3314 0.1672 0.1229 0.068 Uiso calc R 1 . .
C C4 0.2511(2) 0.2656(2) 0.18551(8) 0.0582(5) Uani d . 1 . .
H H4 0.2353 0.1697 0.2027 0.070 Uiso calc R 1 . .
C C5 0.2170(2) 0.4074(3) 0.20820(8) 0.0641(6) Uani d . 1 . .
H H5 0.1793 0.4073 0.2408 0.077 Uiso calc R 1 . .
C C6 0.23856(19) 0.5502(2) 0.18277(8) 0.0549(5) Uani d . 1 . .
H H6 0.2147 0.6466 0.1978 0.066 Uiso calc R 1 . .
C C7 0.07971(18) 0.81521(19) 0.06872(6) 0.0439(4) Uani d . 1 . .
C C8 -0.00146(19) 0.7883(2) 0.02544(6) 0.0466(4) Uani d . 1 . .
C C9 0.0676(2) 0.7013(2) -0.01332(7) 0.0505(5) Uani d . 1 . .
C C10 0.0332(2) 0.6438(2) -0.06437(7) 0.0644(6) Uani d . 1 . .
H H10 -0.0487 0.6611 -0.0796 0.077 Uiso calc R 1 . .
C C11 0.1231(3) 0.5617(3) -0.09121(9) 0.0782(8) Uani d . 1 . .
H H11 0.1019 0.5246 -0.1253 0.094 Uiso calc R 1 . .
C C12 0.2444(3) 0.5327(3) -0.06897(9) 0.0803(8) Uani d . 1 . .
H H12 0.3020 0.4733 -0.0879 0.096 Uiso calc R 1 . .
C C13 0.2824(3) 0.5898(3) -0.01920(8) 0.0698(6) Uani d . 1 . .
H H13 0.3647 0.5719 -0.0045 0.084 Uiso calc R 1 . .
C C14 0.1920(2) 0.6752(2) 0.00782(7) 0.0530(5) Uani d . 1 . .
C C15 -0.1351(2) 0.8425(2) 0.01525(7) 0.0520(5) Uani d . 1 . .
C C16 -0.3192(2) 0.9600(3) 0.04901(9) 0.0683(6) Uani d . 1 . .
H H16A -0.3749 0.8700 0.0401 0.082 Uiso calc R 1 . .
H H16B -0.3273 1.0375 0.0204 0.082 Uiso calc R 1 . .
C C17 -0.3556(3) 1.0338(3) 0.09964(11) 0.0900(8) Uani d . 1 . .
H H17A -0.2996 1.1223 0.1081 0.135 Uiso calc R 1 . .
H H17B -0.3479 0.9558 0.1275 0.135 Uiso calc R 1 . .
H H17C -0.4427 1.0710 0.0960 0.135 Uiso calc R 1 . .
C C18 0.05757(17) 0.9015(2) 0.11824(6) 0.0458(4) Uani d . 1 . .
H H18 0.1021 0.9965 0.1247 0.055 Uiso calc R 1 . .
C C19 -0.02112(18) 0.8527(2) 0.15390(6) 0.0479(4) Uani d . 1 . .
H H19 -0.0617 0.7549 0.1479 0.057 Uiso calc R 1 . .
C C20 -0.05081(16) 0.9393(2) 0.20259(7) 0.0445(4) Uani d . 1 . .
C C21 -0.07577(16) 0.8570(2) 0.24966(6) 0.0460(4) Uani d . 1 . .
C C22 -0.10097(19) 0.9451(3) 0.29430(7) 0.0570(5) Uani d . 1 . .
H H22 -0.1176 0.8917 0.3255 0.068 Uiso calc R 1 . .
C C23 -0.1022(2) 1.1089(3) 0.29386(8) 0.0644(6) Uani d . 1 . .
H H23 -0.1181 1.1652 0.3246 0.077 Uiso calc R 1 . .
C C24 -0.0800(2) 1.1895(3) 0.24804(9) 0.0644(6) Uani d . 1 . .
H H24 -0.0816 1.3007 0.2475 0.077 Uiso calc R 1 . .
C C25 -0.05529(19) 1.1053(2) 0.20262(8) 0.0543(5) Uani d . 1 . .
H H25 -0.0414 1.1607 0.1715 0.065 Uiso calc R 1 . .
C C26 -0.0706(2) 0.6777(2) 0.25305(8) 0.0594(5) Uani d . 1 . .
H H26A -0.0929 0.6442 0.2878 0.089 Uiso calc R 1 . .
H H26B 0.0146 0.6417 0.2465 0.089 Uiso calc R 1 . .
H H26C -0.1304 0.6326 0.2270 0.089 Uiso calc R 1 . .
N N1 0.20131(15) 0.75147(17) 0.05839(6) 0.0494(4) Uani d . 1 . .
O O1 0.43527(14) 0.70935(19) 0.07195(6) 0.0717(4) Uani d . 1 . .
O O2 0.31983(13) 0.85612(15) 0.13962(5) 0.0603(4) Uani d . 1 . .
O O3 -0.19140(16) 0.8300(2) -0.02733(6) 0.0866(5) Uani d . 1 . .
O O4 -0.18768(13) 0.90745(18) 0.05650(5) 0.0618(4) Uani d . 1 . .
S S1 0.32570(5) 0.72867(5) 0.10266(2) 0.05081(15) Uani d . 1 . .

loop_
_atom_site_aniso_label
_atom_site_aniso_U_11
_atom_site_aniso_U_22
_atom_site_aniso_U_33
_atom_site_aniso_U_12
_atom_site_aniso_U_13
_atom_site_aniso_U_23
C1 0.0433(9) 0.0401(8) 0.0464(9) -0.0039(7) -0.0009(7) 0.0010(7)
C2 0.0587(12) 0.0467(10) 0.0492(10) 0.0004(8) 0.0014(9) -0.0044(8)
C3 0.0654(13) 0.0397(9) 0.0624(12) 0.0005(9) -0.0099(10) -0.0035(8)
C4 0.0644(13) 0.0464(10) 0.0625(12) -0.0059(9) -0.0087(10) 0.0116(9)
C5 0.0771(15) 0.0591(12) 0.0571(12) -0.0003(11) 0.0132(10) 0.0104(10)
C6 0.0661(12) 0.0454(10) 0.0538(11) 0.0034(9) 0.0104(9) 0.0007(8)
C7 0.0591(11) 0.0362(8) 0.0371(8) -0.0067(8) 0.0108(8) 0.0032(7)
C8 0.0653(12) 0.0390(9) 0.0363(9) -0.0110(8) 0.0094(8) 0.0019(7)
C9 0.0780(14) 0.0366(9) 0.0380(9) -0.0125(9) 0.0134(9) 0.0027(7)
C10 0.1043(17) 0.0483(11) 0.0412(10) -0.0157(11) 0.0112(10) -0.0031(9)
C11 0.146(3) 0.0495(12) 0.0414(11) -0.0110(14) 0.0231(14) -0.0058(9)
C12 0.139(2) 0.0523(12) 0.0534(13) 0.0117(14) 0.0431(15) 0.0011(10)
C13 0.0991(17) 0.0592(12) 0.0537(12) 0.0121(12) 0.0293(12) 0.0066(10)
C14 0.0827(14) 0.0383(9) 0.0396(9) -0.0030(9) 0.0199(9) 0.0045(7)
C15 0.0654(12) 0.0482(10) 0.0426(10) -0.0170(9) 0.0037(9) 0.0007(8)
C16 0.0565(13) 0.0702(14) 0.0784(15) -0.0075(11) 0.0065(11) 0.0081(12)
C17 0.0768(17) 0.0912(18) 0.104(2) 0.0034(14) 0.0249(15) -0.0120(16)
C18 0.0572(11) 0.0414(9) 0.0389(9) -0.0050(8) 0.0039(8) -0.0034(7)
C19 0.0635(12) 0.0429(9) 0.0376(9) -0.0074(8) 0.0051(8) -0.0013(7)
C20 0.0440(10) 0.0504(10) 0.0390(9) -0.0034(8) 0.0024(7) -0.0036(7)
C21 0.0398(9) 0.0587(11) 0.0394(9) -0.0019(8) 0.0019(7) -0.0001(8)
C22 0.0562(12) 0.0771(14) 0.0380(9) 0.0023(10) 0.0074(8) -0.0026(9)
C23 0.0654(13) 0.0780(15) 0.0504(11) 0.0045(11) 0.0079(10) -0.0189(11)
C24 0.0672(14) 0.0521(11) 0.0745(14) 0.0019(10) 0.0106(11) -0.0151(10)
C25 0.0615(12) 0.0514(10) 0.0507(10) -0.0026(9) 0.0085(9) 0.0002(9)
C26 0.0654(13) 0.0607(12) 0.0528(11) -0.0022(10) 0.0115(10) 0.0078(9)
N1 0.0647(10) 0.0456(8) 0.0386(8) 0.0016(7) 0.0102(7) 0.0027(6)
O1 0.0589(9) 0.0704(10) 0.0881(11) -0.0103(7) 0.0267(8) 0.0072(8)
O2 0.0694(9) 0.0408(7) 0.0699(9) -0.0097(6) -0.0036(7) -0.0054(6)
O3 0.0824(11) 0.1226(15) 0.0535(9) -0.0018(10) -0.0107(8) -0.0151(9)
O4 0.0587(9) 0.0764(9) 0.0504(8) 0.0003(7) 0.0037(6) -0.0047(7)
S1 0.0530(3) 0.0423(2) 0.0579(3) -0.0081(2) 0.0101(2) 0.0021(2)

loop_
_atom_type_symbol
_atom_type_description
_atom_type_scat_dispersion_real
_atom_type_scat_dispersion_imag
_atom_type_scat_source
C C 0.0033 0.0016 'International Tables Vol C Tables 4.2.6.8 and 6.1.1.4'
H H 0.0000 0.0000 'International Tables Vol C Tables 4.2.6.8 and 6.1.1.4'
N N 0.0061 0.0033 'International Tables Vol C Tables 4.2.6.8 and 6.1.1.4'
O O 0.0106 0.0060 'International Tables Vol C Tables 4.2.6.8 and 6.1.1.4'
S S 0.1246 0.1234 'International Tables Vol C Tables 4.2.6.8 and 6.1.1.4'

loop_
_geom_angle_atom_site_label_1
_geom_angle_atom_site_label_2
_geom_angle_atom_site_label_3
_geom_angle_site_symmetry_1
_geom_angle_site_symmetry_3
_geom_angle
_geom_angle_publ_flag
C6 C1 C2 . . 121.21(17) ?
C6 C1 S1 . . 119.25(13) ?
C2 C1 S1 . . 119.54(14) ?
C3 C2 C1 . . 118.89(18) ?
C3 C2 H2 . . 120.6 ?
C1 C2 H2 . . 120.6 ?
C4 C3 C2 . . 120.21(18) ?
C4 C3 H3 . . 119.9 ?
C2 C3 H3 . . 119.9 ?
C3 C4 C5 . . 120.57(18) ?
C3 C4 H4 . . 119.7 ?
C5 C4 H4 . . 119.7 ?
C4 C5 C6 . . 120.19(19) ?
C4 C5 H5 . . 119.9 ?
C6 C5 H5 . . 119.9 ?
C1 C6 C5 . . 118.93(18) ?
C1 C6 H6 . . 120.5 ?
C5 C6 H6 . . 120.5 ?
C8 C7 N1 . . 108.42(15) ?
C8 C7 C18 . . 129.95(17) ?
N1 C7 C18 . . 121.54(16) ?
C7 C8 C9 . . 108.39(18) ?
C7 C8 C15 . . 129.07(16) ?
C9 C8 C15 . . 122.45(17) ?
C14 C9 C10 . . 119.08(19) ?
C14 C9 C8 . . 107.85(16) ?
C10 C9 C8 . . 133.1(2) ?
C11 C10 C9 . . 118.5(2) ?
C11 C10 H10 . . 120.8 ?
C9 C10 H10 . . 120.8 ?
C10 C11 C12 . . 121.6(2) ?
C10 C11 H11 . . 119.2 ?
C12 C11 H11 . . 119.2 ?
C11 C12 C13 . . 121.6(2) ?
C11 C12 H12 . . 119.2 ?
C13 C12 H12 . . 119.2 ?
C12 C13 C14 . . 116.9(2) ?
C12 C13 H13 . . 121.5 ?
C14 C13 H13 . . 121.5 ?
C13 C14 C9 . . 122.30(19) ?
C13 C14 N1 . . 130.7(2) ?
C9 C14 N1 . . 106.99(16) ?
O3 C15 O4 . . 122.5(2) ?
O3 C15 C8 . . 122.88(19) ?
O4 C15 C8 . . 114.58(16) ?
O4 C16 C17 . . 107.22(19) ?
O4 C16 H16A . . 110.3 ?
C17 C16 H16A . . 110.3 ?
O4 C16 H16B . . 110.3 ?
C17 C16 H16B . . 110.3 ?
H16A C16 H16B . . 108.5 ?
C16 C17 H17A . . 109.5 ?
C16 C17 H17B . . 109.5 ?
H17A C17 H17B . . 109.5 ?
C16 C17 H17C . . 109.5 ?
H17A C17 H17C . . 109.5 ?
H17B C17 H17C . . 109.5 ?
C19 C18 C7 . . 124.04(16) ?
C19 C18 H18 . . 118.0 ?
C7 C18 H18 . . 118.0 ?
C18 C19 C20 . . 125.73(17) ?
C18 C19 H19 . . 117.1 ?
C20 C19 H19 . . 117.1 ?
C25 C20 C21 . . 118.73(16) ?
C25 C20 C19 . . 120.03(16) ?
C21 C20 C19 . . 121.24(16) ?
C22 C21 C20 . . 118.50(18) ?
C22 C21 C26 . . 119.57(17) ?
C20 C21 C26 . . 121.89(16) ?
C23 C22 C21 . . 121.92(19) ?
C23 C22 H22 . . 119.0 ?
C21 C22 H22 . . 119.0 ?
C24 C23 C22 . . 119.83(19) ?
C24 C23 H23 . . 120.1 ?
C22 C23 H23 . . 120.1 ?
C23 C24 C25 . . 119.8(2) ?
C23 C24 H24 . . 120.1 ?
C25 C24 H24 . . 120.1 ?
C24 C25 C20 . . 121.19(19) ?
C24 C25 H25 . . 119.4 ?
C20 C25 H25 . . 119.4 ?
C21 C26 H26A . . 109.5 ?
C21 C26 H26B . . 109.5 ?
H26A C26 H26B . . 109.5 ?
C21 C26 H26C . . 109.5 ?
H26A C26 H26C . . 109.5 ?
H26B C26 H26C . . 109.5 ?
C7 N1 C14 . . 108.25(16) ?
C7 N1 S1 . . 126.20(12) ?
C14 N1 S1 . . 124.06(14) ?
C15 O4 C16 . . 116.92(16) ?
O2 S1 O1 . . 120.39(9) ?
O2 S1 N1 . . 107.11(8) ?
O1 S1 N1 . . 105.37(9) ?
O2 S1 C1 . . 109.27(8) ?
O1 S1 C1 . . 108.67(9) ?
N1 S1 C1 . . 104.91(8) ?

loop_
_geom_bond_atom_site_label_1
_geom_bond_atom_site_label_2
_geom_bond_site_symmetry_2
_geom_bond_distance
_geom_bond_publ_flag
C1 C6 . 1.377(3) ?
C1 C2 . 1.381(2) ?
C1 S1 . 1.7523(17) ?
C2 C3 . 1.379(3) ?
C2 H2 . 0.9300 ?
C3 C4 . 1.368(3) ?
C3 H3 . 0.9300 ?
C4 C5 . 1.371(3) ?
C4 H4 . 0.9300 ?
C5 C6 . 1.379(3) ?
C5 H5 . 0.9300 ?
C6 H6 . 0.9300 ?
C7 C8 . 1.366(2) ?
C7 N1 . 1.412(2) ?
C7 C18 . 1.471(2) ?
C8 C9 . 1.440(2) ?
C8 C15 . 1.475(3) ?
C9 C14 . 1.394(3) ?
C9 C10 . 1.404(3) ?
C10 C11 . 1.368(3) ?
C10 H10 . 0.9300 ?
C11 C12 . 1.379(4) ?
C11 H11 . 0.9300 ?
C12 C13 . 1.383(3) ?
C12 H12 . 0.9300 ?
C13 C14 . 1.388(3) ?
C13 H13 . 0.9300 ?
C14 N1 . 1.425(2) ?
C15 O3 . 1.202(2) ?
C15 O4 . 1.318(2) ?
C16 O4 . 1.444(2) ?
C16 C17 . 1.485(3) ?
C16 H16A . 0.9700 ?
C16 H16B . 0.9700 ?
C17 H17A . 0.9600 ?
C17 H17B . 0.9600 ?
C17 H17C . 0.9600 ?
C18 C19 . 1.313(2) ?
C18 H18 . 0.9300 ?
C19 C20 . 1.472(2) ?
C19 H19 . 0.9300 ?
C20 C25 . 1.389(3) ?
C20 C21 . 1.408(2) ?
C21 C22 . 1.382(3) ?
C21 C26 . 1.503(3) ?
C22 C23 . 1.370(3) ?
C22 H22 . 0.9300 ?
C23 C24 . 1.368(3) ?
C23 H23 . 0.9300 ?
C24 C25 . 1.380(3) ?
C24 H24 . 0.9300 ?
C25 H25 . 0.9300 ?
C26 H26A . 0.9600 ?
C26 H26B . 0.9600 ?
C26 H26C . 0.9600 ?
N1 S1 . 1.6789(17) ?
O1 S1 . 1.4217(14) ?
O2 S1 . 1.4194(14) ?

loop_
_geom_hbond_atom_site_label_D
_geom_hbond_atom_site_label_H
_geom_hbond_atom_site_label_A
_geom_hbond_site_symmetry_A
_geom_hbond_distance_DH
_geom_hbond_distance_HA
_geom_hbond_distance_DA
_geom_hbond_angle_DHA
_geom_hbond_publ_flag
C10 H10 O3 . 0.93 2.48 3.000(3) 116 y
C13 H13 O1 . 0.93 2.33 2.908(3) 120 y
C16 H16A O1 1_455 0.97 2.56 3.381(3) 143 y

loop_
_geom_torsion_atom_site_label_1
_geom_torsion_atom_site_label_2
_geom_torsion_atom_site_label_3
_geom_torsion_atom_site_label_4
_geom_torsion_site_symmetry_1
_geom_torsion_site_symmetry_2
_geom_torsion_site_symmetry_3
_geom_torsion_site_symmetry_4
_geom_torsion
_geom_torsion_publ_flag
C6 C1 C2 C3 . . . . 0.2(3) ?
S1 C1 C2 C3 . . . . 179.60(15) ?
C1 C2 C3 C4 . . . . -0.2(3) ?
C2 C3 C4 C5 . . . . -0.4(3) ?
C3 C4 C5 C6 . . . . 0.8(3) ?
C2 C1 C6 C5 . . . . 0.3(3) ?
S1 C1 C6 C5 . . . . -179.13(16) ?
C4 C5 C6 C1 . . . . -0.8(3) ?
N1 C7 C8 C9 . . . . 1.62(18) ?
C18 C7 C8 C9 . . . . 178.34(16) ?
N1 C7 C8 C15 . . . . -174.87(16) ?
C18 C7 C8 C15 . . . . 1.8(3) ?
C7 C8 C9 C14 . . . . 0.51(19) ?
C15 C8 C9 C14 . . . . 177.28(15) ?
C7 C8 C9 C10 . . . . -179.41(18) ?
C15 C8 C9 C10 . . . . -2.6(3) ?
C14 C9 C10 C11 . . . . 1.0(3) ?
C8 C9 C10 C11 . . . . -179.08(19) ?
C9 C10 C11 C12 . . . . 1.0(3) ?
C10 C11 C12 C13 . . . . -2.2(4) ?
C11 C12 C13 C14 . . . . 1.2(3) ?
C12 C13 C14 C9 . . . . 0.9(3) ?
C12 C13 C14 N1 . . . . -178.54(18) ?
C10 C9 C14 C13 . . . . -2.0(3) ?
C8 C9 C14 C13 . . . . 178.05(17) ?
C10 C9 C14 N1 . . . . 177.54(15) ?
C8 C9 C14 N1 . . . . -2.39(18) ?
C7 C8 C15 O3 . . . . 169.53(19) ?
C9 C8 C15 O3 . . . . -6.5(3) ?
C7 C8 C15 O4 . . . . -9.8(3) ?
C9 C8 C15 O4 . . . . 174.12(15) ?
C8 C7 C18 C19 . . . . 67.2(3) ?
N1 C7 C18 C19 . . . . -116.4(2) ?
C7 C18 C19 C20 . . . . -176.79(17) ?
C18 C19 C20 C25 . . . . 34.3(3) ?
C18 C19 C20 C21 . . . . -146.01(19) ?
C25 C20 C21 C22 . . . . -1.4(3) ?
C19 C20 C21 C22 . . . . 178.96(17) ?
C25 C20 C21 C26 . . . . -178.99(18) ?
C19 C20 C21 C26 . . . . 1.4(3) ?
C20 C21 C22 C23 . . . . 0.0(3) ?
C26 C21 C22 C23 . . . . 177.64(19) ?
C21 C22 C23 C24 . . . . 1.0(3) ?
C22 C23 C24 C25 . . . . -0.6(3) ?
C23 C24 C25 C20 . . . . -0.8(3) ?
C21 C20 C25 C24 . . . . 1.8(3) ?
C19 C20 C25 C24 . . . . -178.52(18) ?
C8 C7 N1 C14 . . . . -3.13(18) ?
C18 C7 N1 C14 . . . . 179.82(14) ?
C8 C7 N1 S1 . . . . -169.56(12) ?
C18 C7 N1 S1 . . . . 13.4(2) ?
C13 C14 N1 C7 . . . . -177.09(18) ?
C9 C14 N1 C7 . . . . 3.40(18) ?
C13 C14 N1 S1 . . . . -10.3(3) ?
C9 C14 N1 S1 . . . . 170.19(12) ?
O3 C15 O4 C16 . . . . 1.7(3) ?
C8 C15 O4 C16 . . . . -178.92(16) ?
C17 C16 O4 C15 . . . . -177.89(18) ?
C7 N1 S1 O2 . . . . -32.90(16) ?
C14 N1 S1 O2 . . . . 162.70(14) ?
C7 N1 S1 O1 . . . . -162.21(14) ?
C14 N1 S1 O1 . . . . 33.38(16) ?
C7 N1 S1 C1 . . . . 83.16(15) ?
C14 N1 S1 C1 . . . . -81.24(15) ?
C6 C1 S1 O2 . . . . 17.63(18) ?
C2 C1 S1 O2 . . . . -161.76(15) ?
C6 C1 S1 O1 . . . . 150.76(16) ?
C2 C1 S1 O1 . . . . -28.63(18) ?
C6 C1 S1 N1 . . . . -96.93(16) ?
C2 C1 S1 N1 . . . . 83.68(16) ?

loop_
_cod_related_entry_id
_cod_related_entry_database
_cod_related_entry_code
1 ChemSpider 30656463
